data_7045833
loop_
_publ_author_name
'Sanchez-Perez, Clara'
'Knapp, Caroline E.'
'Karjalainen, Minna M.'
'Oilunkaniemi, Raija'
'Carmalt, Claire J.'
'Laitinen, Risto S.'

_publ_section_title
;
 Macrocycles containing 1,1'-ferrocenyldiselenolato ligands on group 4
 metallocenes.
;
_journal_issue 15
_journal_name_full 'Dalton transactions (Cambridge, England : 2003)'
_journal_page_first 5415
_journal_page_last 5421
_journal_paper_doi 10.1039/c8dt00300a
_journal_volume 47
_journal_year 2018
_chemical_formula_sum 'C57 H52.5 Fe2 Se4 Ti2'
_chemical_formula_weight 1260.83
_chemical_name_systematic Bis(1,1'-ferrocenyldiselenolato)bis{bis(cyclopentadienyl)titanium}
_chemical_properties_physical Air-sensitive,Moisture-sensitive
_space_group_crystal_system triclinic
_space_group_IT_number 2
_space_group_name_Hall '-P 1'
_space_group_name_H-M_alt 'P -1'
_symmetry_space_group_name_Hall '-P 1'
_symmetry_space_group_name_H-M 'P -1'
_atom_sites_solution_hydrogens mixed
_atom_sites_solution_primary direct
_atom_sites_solution_secondary difmap
_audit_creation_method SHELXL-2016/6
_audit_update_record
;
2017-12-12 deposited with the CCDC.
2018-03-12 downloaded from the CCDC.
;
_cell_angle_alpha 96.90(3)
_cell_angle_beta 101.22(3)
_cell_angle_gamma 90.15(3)
_cell_formula_units_Z 2
_cell_length_a 11.413(2)
_cell_length_b 14.514(3)
_cell_length_c 15.645(3)
_cell_measurement_reflns_used 8290
_cell_measurement_temperature 120(2)
_cell_measurement_theta_max 26.000
_cell_measurement_theta_min 2.925
_cell_volume 2522.7(9)
_computing_cell_refinement 'DENZO-SMN (Otwinowski & Minor, 1997)'
_computing_data_collection 'COLLECT (Bruker, 2008)'
_computing_data_reduction 'DENZO-SMN (Otwinowski & Minor, 1997)'
_computing_molecular_graphics 'DIAMOND (Brandenburg, 2006)'
_computing_publication_material 'WinGX (Farrugia, 1999)'
_computing_structure_refinement 'SHELXL-2016/6 (Sheldrick, 2016)'
_computing_structure_solution 'SHELXS-2016/6 (Sheldrick, 2016)'
_diffrn_ambient_temperature 120(2)
_diffrn_measured_fraction_theta_full 0.992
_diffrn_measured_fraction_theta_max 0.991
_diffrn_measurement_device_type 'Bruker Nonius Kappaccd'
_diffrn_measurement_method '\f scans, and \w scans with \k offsets'
_diffrn_radiation_type MoK\a
_diffrn_radiation_wavelength 0.71073
_diffrn_reflns_av_R_equivalents 0.0826
_diffrn_reflns_av_unetI/netI 0.0569
_diffrn_reflns_Laue_measured_fraction_full 0.992
_diffrn_reflns_Laue_measured_fraction_max 0.991
_diffrn_reflns_limit_h_max 14
_diffrn_reflns_limit_h_min -14
_diffrn_reflns_limit_k_max 17
_diffrn_reflns_limit_k_min -17
_diffrn_reflns_limit_l_max 19
_diffrn_reflns_limit_l_min -19
_diffrn_reflns_number 34338
_diffrn_reflns_point_group_measured_fraction_full 0.992
_diffrn_reflns_point_group_measured_fraction_max 0.991
_diffrn_reflns_theta_full 25.242
_diffrn_reflns_theta_max 26.000
_diffrn_reflns_theta_min 2.925
_diffrn_source 'fine-focus sealed tube'
_exptl_absorpt_coefficient_mu 3.792
_exptl_absorpt_correction_T_max 0.9875
_exptl_absorpt_correction_T_min 0.7606
_exptl_absorpt_correction_type multi-scan
_exptl_absorpt_process_details 'XPREP in SHELXTL (Sheldrick 2008)'
_exptl_crystal_colour 'dark blue'
_exptl_crystal_density_diffrn 1.660
_exptl_crystal_description block
_exptl_crystal_F_000 1253
_exptl_crystal_recrystallization_method 'Re-crystallisation from solvent: hexane/toluene'
_exptl_crystal_size_max 0.160
_exptl_crystal_size_mid 0.130
_exptl_crystal_size_min 0.120
_refine_diff_density_max 0.904
_refine_diff_density_min -0.717
_refine_diff_density_rms 0.152
_refine_ls_extinction_coef 0.0064(5)
_refine_ls_extinction_expression Fc^*^=kFc[1+0.001xFc^2^\l^3^/sin(2\q)]^-1/4^
_refine_ls_extinction_method 'SHELXL-2016/6 (Sheldrick 2016)'
_refine_ls_goodness_of_fit_ref 1.034
_refine_ls_hydrogen_treatment mixed
_refine_ls_matrix_type full
_refine_ls_number_parameters 584
_refine_ls_number_reflns 9831
_refine_ls_number_restraints 2
_refine_ls_restrained_S_all 1.034
_refine_ls_R_factor_all 0.0607
_refine_ls_R_factor_gt 0.0491
_refine_ls_shift/su_max 0.001
_refine_ls_shift/su_mean 0.000
_refine_ls_structure_factor_coef Fsqd
_refine_ls_weighting_details 'w=1/[\s^2^(Fo^2^)+(0.0705P)^2^+5.7538P] where P=(Fo^2^+2Fc^2^)/3'
_refine_ls_weighting_scheme calc
_refine_ls_wR_factor_gt 0.1218
_refine_ls_wR_factor_ref 0.1300
_reflns_Friedel_coverage 0.000
_reflns_number_gt 8290
_reflns_number_total 9831
_reflns_threshold_expression 'I > 2\s(I)'
_cod_data_source_file c8dt00300a2.cif
_cod_data_source_block cmpd1
_cod_depositor_comments 'Adding full bibliography for 7045833--7045836.cif.'
_cod_original_formula_sum 'C57 H52.50 Fe2 Se4 Ti2'
_cod_database_code 7045833
_shelx_shelxl_version_number 2016/6
_shelx_space_group_comment
;
The symmetry employed for this shelxl refinement is uniquely defined
by the following loop, which should always be used as a source of
symmetry information in preference to the above space-group names.
They are only intended as comments.
;
_shelx_estimated_absorpt_t_min 0.582
_shelx_estimated_absorpt_t_max 0.659

loop_
_space_group_symop_operation_xyz
'x, y, z'
'-x, -y, -z'

loop_
_atom_site_label
_atom_site_type_symbol
_atom_site_fract_x
_atom_site_fract_y
_atom_site_fract_z
_atom_site_U_iso_or_equiv
_atom_site_adp_type
_atom_site_occupancy
_atom_site_site_symmetry_order
_atom_site_calc_flag
_atom_site_refinement_flags_posn
_atom_site_refinement_flags_adp
_atom_site_refinement_flags_occupancy
C11 C 0.4408(9) 0.8793(5) 0.9569(5) 0.069(2) Uani 1 1 d . . .
C12 C 0.3417(8) 0.9269(6) 0.9168(7) 0.076(2) Uani 1 1 d . . .
H12 H 0.284387 0.950680 0.949746 0.092 Uiso 1 1 calc R U .
C13 C 0.3287(10) 0.9386(7) 0.8304(7) 0.088(3) Uani 1 1 d . . .
H13 H 0.262919 0.972110 0.803606 0.105 Uiso 1 1 calc R U .
C14 C 0.4090(14) 0.9029(7) 0.7816(7) 0.105(4) Uani 1 1 d . . .
H14 H 0.396880 0.909762 0.720954 0.125 Uiso 1 1 calc R U .
C15 C 0.5039(13) 0.8586(8) 0.8185(8) 0.108(4) Uani 1 1 d . . .
H15 H 0.560060 0.834573 0.784598 0.129 Uiso 1 1 calc R U .
C16 C 0.5201(9) 0.8476(5) 0.9080(8) 0.087(3) Uani 1 1 d . . .
H16 H 0.588769 0.817005 0.934532 0.104 Uiso 1 1 calc R U .
C17 C 0.4579(12) 0.8654(7) 1.0496(6) 0.125(5) Uani 1 1 d . . .
H17A H 0.519233 0.819207 1.062385 0.188 Uiso 1 1 calc R U .
H17B H 0.382482 0.843445 1.062194 0.188 Uiso 1 1 calc R U .
H17C H 0.483284 0.924307 1.086291 0.188 Uiso 1 1 calc R U .
C21 C 0.0990(9) 0.9109(6) 0.1431(6) 0.095(3) Uani 1 1 d . . .
C22 C 0.1253(8) 0.8185(6) 0.1432(5) 0.068(2) Uani 1 1 d . . .
H22 H 0.206353 0.802558 0.160620 0.081 Uiso 1 1 calc R U .
C23 C 0.0408(9) 0.7484(6) 0.1195(5) 0.071(2) Uani 1 1 d . . .
H23 H 0.064278 0.685626 0.119351 0.085 Uiso 1 1 calc R U .
C24 C -0.0784(9) 0.7682(6) 0.0959(5) 0.079(2) Uani 1 1 d . . .
H24 H -0.138275 0.720150 0.082257 0.095 Uiso 1 1 calc R U .
C25 C -0.1078(9) 0.8596(7) 0.0926(7) 0.103(4) Uani 1 1 d . . .
H25 H -0.189082 0.875236 0.075604 0.124 Uiso 1 1 calc R U .
C26 C -0.0214(9) 0.9281(6) 0.1137(7) 0.102(4) Uani 1 1 d . . .
H26 H -0.044225 0.990359 0.107997 0.122 Uiso 1 1 calc R U .
C27 C 0.1886(11) 0.9851(7) 0.1711(11) 0.061(4) Uani 0.5 1 d . . P
H27A H 0.260190 0.961436 0.206309 0.091 Uiso 0.5 1 calc R U P
H27B H 0.156879 1.035752 0.206549 0.091 Uiso 0.5 1 calc R U P
H27C H 0.209241 1.008190 0.119453 0.091 Uiso 0.5 1 calc R U P
C111 C 0.7210(4) 0.5775(3) 0.8489(3) 0.0235(9) Uani 1 1 d . . .
C112 C 0.6552(4) 0.5685(3) 0.7600(3) 0.0251(10) Uani 1 1 d . . .
H112 H 0.686157 0.549073 0.708783 0.030 Uiso 1 1 calc R U .
C113 C 0.5351(4) 0.5939(3) 0.7624(3) 0.0301(11) Uani 1 1 d . . .
H113 H 0.471764 0.594346 0.713104 0.036 Uiso 1 1 calc R U .
C114 C 0.5270(4) 0.6185(3) 0.8523(3) 0.0311(11) Uani 1 1 d . . .
H114 H 0.457197 0.638281 0.873081 0.037 Uiso 1 1 calc R U .
C115 C 0.6407(4) 0.6084(3) 0.9049(3) 0.0259(10) Uani 1 1 d . . .
H115 H 0.660297 0.620141 0.967117 0.031 Uiso 1 1 calc R U .
C121 C 0.4861(4) 0.3693(3) 0.7667(3) 0.0214(9) Uani 1 1 d . . .
C122 C 0.4463(4) 0.3978(3) 0.8467(3) 0.0265(10) Uani 1 1 d . . .
H122 H 0.367360 0.414789 0.851654 0.032 Uiso 1 1 calc R U .
C123 C 0.5445(5) 0.3964(4) 0.9173(3) 0.0311(11) Uani 1 1 d . . .
H123 H 0.543167 0.412693 0.977732 0.037 Uiso 1 1 calc R U .
C124 C 0.6453(4) 0.3663(3) 0.8819(3) 0.0269(10) Uani 1 1 d . . .
H124 H 0.722982 0.358149 0.914788 0.032 Uiso 1 1 calc R U .
C125 C 0.6103(4) 0.3505(3) 0.7895(3) 0.0233(9) Uani 1 1 d . . .
H125 H 0.660705 0.330859 0.749491 0.028 Uiso 1 1 calc R U .
C211 C 0.9517(4) 0.4461(3) 0.6403(3) 0.0204(9) Uani 1 1 d . . .
C212 C 1.0139(4) 0.3974(3) 0.5781(3) 0.0275(10) Uani 1 1 d . . .
H212 H 1.051158 0.424230 0.537387 0.033 Uiso 1 1 calc R U .
C213 C 1.0094(4) 0.3010(4) 0.5884(4) 0.0329(11) Uani 1 1 d . . .
H213 H 1.044049 0.252550 0.556003 0.039 Uiso 1 1 calc R U .
C214 C 0.9446(4) 0.2899(3) 0.6552(3) 0.0285(10) Uani 1 1 d . . .
H214 H 0.927467 0.232708 0.674530 0.034 Uiso 1 1 calc R U .
C215 C 0.9097(4) 0.3788(3) 0.6883(3) 0.0234(9) Uani 1 1 d . . .
H215 H 0.866076 0.391594 0.734078 0.028 Uiso 1 1 calc R U .
C221 C 0.6776(4) 0.2809(3) 0.5222(3) 0.0261(10) Uani 1 1 d . . .
C222 C 0.6619(4) 0.3785(3) 0.5398(3) 0.0280(10) Uani 1 1 d . . .
H222 H 0.622666 0.408259 0.583414 0.034 Uiso 1 1 calc R U .
C223 C 0.7156(5) 0.4232(4) 0.4803(4) 0.0380(13) Uani 1 1 d . . .
H223 H 0.717583 0.488179 0.477178 0.046 Uiso 1 1 calc R U .
C224 C 0.7657(5) 0.3545(4) 0.4264(3) 0.0412(13) Uani 1 1 d . . .
H224 H 0.807717 0.365250 0.381616 0.049 Uiso 1 1 calc R U .
C225 C 0.7413(5) 0.2668(4) 0.4519(3) 0.0364(12) Uani 1 1 d . . .
H225 H 0.763753 0.208427 0.426291 0.044 Uiso 1 1 calc R U .
C311 C 1.2048(4) 0.6545(4) 0.8979(3) 0.0312(11) Uani 1 1 d . . .
C312 C 1.1513(4) 0.5734(4) 0.9146(3) 0.0320(11) Uani 1 1 d . . .
H312 H 1.130794 0.562755 0.968703 0.038 Uiso 1 1 calc R U .
C313 C 1.1333(4) 0.5103(4) 0.8372(3) 0.0294(11) Uani 1 1 d . . .
H313 H 1.098156 0.449717 0.829877 0.035 Uiso 1 1 calc R U .
C314 C 1.1758(4) 0.5520(4) 0.7732(3) 0.0297(11) Uani 1 1 d . . .
H314 H 1.176362 0.524262 0.715129 0.036 Uiso 1 1 calc R U .
C315 C 1.2178(4) 0.6422(4) 0.8091(3) 0.0311(11) Uani 1 1 d . . .
H315 H 1.249225 0.686858 0.779300 0.037 Uiso 1 1 calc R U .
C321 C 1.0507(5) 0.8023(3) 0.8069(4) 0.0342(12) Uani 1 1 d . . .
C322 C 1.0037(5) 0.7920(3) 0.8822(3) 0.0332(11) Uani 1 1 d . . .
H322 H 1.045892 0.804109 0.941221 0.040 Uiso 1 1 calc R U .
C323 C 0.8837(5) 0.7608(3) 0.8554(3) 0.0305(11) Uani 1 1 d . . .
H323 H 0.830621 0.749420 0.893054 0.037 Uiso 1 1 calc R U .
C324 C 0.8564(4) 0.7494(3) 0.7637(3) 0.0295(11) Uani 1 1 d . . .
H324 H 0.781903 0.728045 0.728026 0.035 Uiso 1 1 calc R U .
C325 C 0.9593(5) 0.7752(3) 0.7331(3) 0.0318(11) Uani 1 1 d . . .
H325 H 0.965681 0.774386 0.673329 0.038 Uiso 1 1 calc R U .
C411 C 0.4682(5) 0.1395(4) 0.7161(4) 0.0399(13) Uani 1 1 d . . .
H411 H 0.536674 0.166010 0.756257 0.048 Uiso 1 1 calc R U .
C412 C 0.4673(5) 0.0648(4) 0.6508(4) 0.0400(13) Uani 1 1 d . . .
H412 H 0.535163 0.031246 0.639702 0.048 Uiso 1 1 calc R U .
C413 C 0.3507(5) 0.0476(4) 0.6046(4) 0.0399(13) Uani 1 1 d . . .
H413 H 0.325090 0.000642 0.556701 0.048 Uiso 1 1 calc R U .
C414 C 0.2777(5) 0.1126(4) 0.6419(4) 0.0387(13) Uani 1 1 d . . .
H414 H 0.193914 0.117827 0.623112 0.046 Uiso 1 1 calc R U .
C415 C 0.3510(5) 0.1684(4) 0.7121(4) 0.0381(12) Uani 1 1 d . . .
H415 H 0.325243 0.216980 0.749886 0.046 Uiso 1 1 calc R U .
C421 C 0.3270(5) 0.1282(4) 0.4332(3) 0.0385(13) Uani 1 1 d . . .
H421 H 0.329044 0.062665 0.420067 0.046 Uiso 1 1 calc R U .
C422 C 0.2349(4) 0.1789(4) 0.4639(3) 0.0324(11) Uani 1 1 d . . .
H422 H 0.163220 0.152995 0.474282 0.039 Uiso 1 1 calc R U .
C423 C 0.2665(4) 0.2737(4) 0.4765(3) 0.0323(11) Uani 1 1 d . . .
H423 H 0.220532 0.322965 0.497115 0.039 Uiso 1 1 calc R U .
C424 C 0.3795(5) 0.2825(4) 0.4531(3) 0.0353(12) Uani 1 1 d . . .
H424 H 0.423342 0.338819 0.455455 0.042 Uiso 1 1 calc R U .
C425 C 0.4149(5) 0.1929(4) 0.4256(3) 0.0418(14) Uani 1 1 d . . .
H425 H 0.486657 0.178461 0.405180 0.050 Uiso 1 1 calc R U .
Ti1 Ti 1.01093(7) 0.64201(5) 0.80822(5) 0.01919(18) Uani 1 1 d . . .
Ti2 Ti 0.40615(7) 0.19730(6) 0.57760(5) 0.02183(19) Uani 1 1 d . . .
Fe1 Fe 0.58077(5) 0.48464(4) 0.83317(4) 0.02030(16) Uani 1 1 d . . .
Fe2 Fe 0.83926(6) 0.35071(5) 0.55652(4) 0.02235(16) Uani 1 1 d . . .
Se1 Se 0.88435(4) 0.54797(3) 0.88568(3) 0.02095(13) Uani 1 1 d . . .
Se2 Se 0.39569(4) 0.36268(3) 0.64994(3) 0.02272(13) Uani 1 1 d . . .
Se3 Se 0.92176(4) 0.57535(3) 0.65247(3) 0.02070(13) Uani 1 1 d . . .
Se4 Se 0.63142(4) 0.18840(3) 0.58668(3) 0.02469(13) Uani 1 1 d . . .
C31 C 0.0227(7) -0.0108(5) 0.4154(8) 0.102(2) Uani 1 1 d D . .
H31 H 0.045(4) -0.019(3) 0.3596(13) 0.122 Uiso 0.5 1 d D U P
C32 C 0.0785(7) -0.0654(5) 0.4796(8) 0.102(2) Uani 1 1 d D . .
H32 H 0.133824 -0.110132 0.464244 0.122 Uiso 1 1 calc R U .
C33 C 0.0565(7) -0.0568(5) 0.5625(8) 0.102(2) Uani 1 1 d . . .
H33 H 0.093883 -0.095622 0.604037 0.122 Uiso 1 1 calc R U .
C34 C 0.0518(13) -0.0246(10) 0.3446(16) 0.102(2) Uani 0.5 1 d . . P
H4A H 0.129888 -0.053661 0.351342 0.152 Uiso 0.5 1 calc R U P
H4B H 0.056694 0.034609 0.321060 0.152 Uiso 0.5 1 calc R U P
H4C H -0.007778 -0.065793 0.304108 0.152 Uiso 0.5 1 calc R U P

loop_
_atom_site_aniso_label
_atom_site_aniso_U_11
_atom_site_aniso_U_22
_atom_site_aniso_U_33
_atom_site_aniso_U_23
_atom_site_aniso_U_13
_atom_site_aniso_U_12
C11 0.107(7) 0.043(4) 0.053(4) 0.008(3) 0.008(4) -0.034(4)
C12 0.064(5) 0.061(5) 0.099(7) 0.008(5) 0.006(5) -0.022(4)
C13 0.093(7) 0.070(6) 0.087(7) 0.016(5) -0.017(6) -0.036(5)
C14 0.180(13) 0.069(6) 0.063(6) 0.012(5) 0.020(7) -0.049(7)
C15 0.153(12) 0.082(7) 0.094(8) 0.004(6) 0.043(8) -0.001(7)
C16 0.096(7) 0.044(4) 0.118(8) -0.007(5) 0.022(6) 0.003(4)
C17 0.199(13) 0.091(7) 0.075(6) 0.027(5) -0.009(7) -0.077(8)
C21 0.106(7) 0.071(6) 0.089(6) -0.021(5) -0.008(5) 0.039(5)
C22 0.093(6) 0.065(5) 0.047(4) 0.003(3) 0.018(4) 0.027(5)
C23 0.104(7) 0.072(5) 0.046(4) 0.023(4) 0.027(4) 0.026(5)
C24 0.092(6) 0.085(6) 0.055(5) 0.007(4) 0.003(4) 0.020(5)
C25 0.080(6) 0.098(8) 0.109(8) -0.026(6) -0.014(6) 0.030(6)
C26 0.085(7) 0.063(5) 0.134(9) -0.023(6) -0.011(6) 0.036(5)
C27 0.035(6) 0.017(5) 0.120(12) -0.015(6) 0.006(7) 0.002(5)
C111 0.020(2) 0.024(2) 0.026(2) 0.0023(18) 0.0039(18) -0.0003(18)
C112 0.023(2) 0.026(2) 0.025(2) 0.0039(19) 0.0013(19) -0.0048(19)
C113 0.021(2) 0.030(3) 0.036(3) 0.005(2) -0.003(2) -0.0016(19)
C114 0.019(2) 0.032(3) 0.041(3) -0.002(2) 0.006(2) 0.0000(19)
C115 0.021(2) 0.027(2) 0.028(2) -0.0067(19) 0.0078(19) -0.0031(19)
C121 0.019(2) 0.025(2) 0.019(2) -0.0004(17) 0.0025(17) -0.0044(17)
C122 0.019(2) 0.033(3) 0.028(2) -0.0022(19) 0.0089(19) -0.0054(19)
C123 0.037(3) 0.038(3) 0.019(2) 0.001(2) 0.008(2) -0.008(2)
C124 0.025(2) 0.027(2) 0.026(2) 0.0040(19) -0.0028(19) -0.0047(19)
C125 0.021(2) 0.027(2) 0.021(2) 0.0003(18) 0.0031(18) -0.0005(18)
C211 0.015(2) 0.026(2) 0.021(2) 0.0056(17) 0.0043(17) 0.0008(17)
C212 0.018(2) 0.035(3) 0.031(3) -0.002(2) 0.0105(19) -0.0038(19)
C213 0.021(2) 0.033(3) 0.044(3) -0.005(2) 0.012(2) 0.001(2)
C214 0.028(2) 0.028(2) 0.028(2) 0.003(2) 0.001(2) 0.002(2)
C215 0.023(2) 0.026(2) 0.021(2) 0.0053(18) 0.0028(18) -0.0021(18)
C221 0.018(2) 0.033(3) 0.025(2) 0.0009(19) 0.0003(18) -0.0051(19)
C222 0.019(2) 0.031(3) 0.032(3) 0.006(2) -0.0001(19) -0.0016(19)
C223 0.031(3) 0.043(3) 0.036(3) 0.018(2) -0.009(2) -0.009(2)
C224 0.041(3) 0.058(4) 0.024(3) 0.010(2) 0.002(2) -0.016(3)
C225 0.033(3) 0.050(3) 0.024(3) -0.004(2) 0.007(2) -0.011(2)
C311 0.015(2) 0.047(3) 0.030(3) 0.012(2) -0.0038(19) -0.004(2)
C312 0.016(2) 0.054(3) 0.026(2) 0.018(2) -0.0039(19) -0.002(2)
C313 0.014(2) 0.040(3) 0.035(3) 0.016(2) 0.0005(19) 0.0025(19)
C314 0.011(2) 0.046(3) 0.034(3) 0.010(2) 0.0034(19) 0.0051(19)
C315 0.015(2) 0.047(3) 0.032(3) 0.014(2) 0.0001(19) -0.007(2)
C321 0.037(3) 0.023(2) 0.040(3) 0.007(2) -0.001(2) -0.008(2)
C322 0.040(3) 0.025(2) 0.030(3) -0.004(2) -0.002(2) -0.006(2)
C323 0.033(3) 0.025(2) 0.034(3) 0.001(2) 0.010(2) 0.004(2)
C324 0.027(2) 0.022(2) 0.035(3) 0.001(2) -0.003(2) 0.0018(19)
C325 0.039(3) 0.026(2) 0.030(3) 0.010(2) 0.001(2) -0.002(2)
C411 0.034(3) 0.041(3) 0.043(3) 0.019(3) -0.004(2) -0.014(2)
C412 0.031(3) 0.033(3) 0.062(4) 0.022(3) 0.012(3) 0.005(2)
C413 0.041(3) 0.024(3) 0.055(3) 0.000(2) 0.013(3) -0.008(2)
C414 0.021(2) 0.041(3) 0.055(3) 0.011(3) 0.007(2) -0.010(2)
C415 0.045(3) 0.033(3) 0.042(3) 0.010(2) 0.018(3) -0.011(2)
C421 0.034(3) 0.039(3) 0.033(3) -0.018(2) -0.002(2) -0.003(2)
C422 0.017(2) 0.041(3) 0.033(3) -0.007(2) -0.002(2) -0.004(2)
C423 0.024(2) 0.038(3) 0.030(3) -0.001(2) -0.004(2) 0.003(2)
C424 0.028(3) 0.052(3) 0.022(2) 0.004(2) -0.004(2) -0.011(2)
C425 0.026(3) 0.071(4) 0.024(3) -0.006(3) 0.002(2) 0.002(3)
Ti1 0.0144(4) 0.0256(4) 0.0172(4) 0.0046(3) 0.0010(3) -0.0038(3)
Ti2 0.0152(4) 0.0233(4) 0.0248(4) -0.0020(3) 0.0017(3) -0.0019(3)
Fe1 0.0151(3) 0.0256(3) 0.0195(3) -0.0004(2) 0.0037(2) -0.0028(2)
Fe2 0.0192(3) 0.0282(3) 0.0199(3) 0.0015(3) 0.0054(3) -0.0036(3)
Se1 0.0154(2) 0.0287(2) 0.0196(2) 0.00551(17) 0.00394(17) -0.00250(17)
Se2 0.0183(2) 0.0243(2) 0.0226(2) -0.00080(17) -0.00108(17) 0.00084(17)
Se3 0.0197(2) 0.0249(2) 0.0176(2) 0.00353(17) 0.00361(17) -0.00036(17)
Se4 0.0160(2) 0.0251(2) 0.0324(3) 0.00198(19) 0.00434(18) -0.00031(17)
C31 0.041(2) 0.044(2) 0.210(7) -0.053(3) 0.042(3) -0.0206(17)
C32 0.041(2) 0.044(2) 0.210(7) -0.053(3) 0.042(3) -0.0206(17)
C33 0.041(2) 0.044(2) 0.210(7) -0.053(3) 0.042(3) -0.0206(17)
C34 0.041(2) 0.044(2) 0.210(7) -0.053(3) 0.042(3) -0.0206(17)

loop_
_atom_type_symbol
_atom_type_description
_atom_type_scat_dispersion_real
_atom_type_scat_dispersion_imag
_atom_type_scat_source
C C 0.0033 0.0016 'International Tables Vol C Tables 4.2.6.8 and 6.1.1.4'
H H 0.0000 0.0000 'International Tables Vol C Tables 4.2.6.8 and 6.1.1.4'
Ti Ti 0.2776 0.4457 'International Tables Vol C Tables 4.2.6.8 and 6.1.1.4'
Fe Fe 0.3463 0.8444 'International Tables Vol C Tables 4.2.6.8 and 6.1.1.4'
Se Se -0.0929 2.2259 'International Tables Vol C Tables 4.2.6.8 and 6.1.1.4'

loop_
_geom_angle_atom_site_label_1
_geom_angle_atom_site_label_2
_geom_angle_atom_site_label_3
_geom_angle
_geom_angle_site_symmetry_1
_geom_angle_site_symmetry_3
C16 C11 C12 118.2(8) . .
C16 C11 C17 120.8(10) . .
C12 C11 C17 121.0(10) . .
C13 C12 C11 119.5(10) . .
C13 C12 H12 120.3 . .
C11 C12 H12 120.3 . .
C12 C13 C14 120.8(10) . .
C12 C13 H13 119.6 . .
C14 C13 H13 119.6 . .
C15 C14 C13 120.6(10) . .
C15 C14 H14 119.7 . .
C13 C14 H14 119.7 . .
C14 C15 C16 119.3(11) . .
C14 C15 H15 120.4 . .
C16 C15 H15 120.4 . .
C11 C16 C15 121.5(10) . .
C11 C16 H16 119.2 . .
C15 C16 H16 119.2 . .
C11 C17 H17A 109.5 . .
C11 C17 H17B 109.5 . .
H17A C17 H17B 109.5 . .
C11 C17 H17C 109.5 . .
H17A C17 H17C 109.5 . .
H17B C17 H17C 109.5 . .
C22 C21 C26 114.7(10) . .
C22 C21 C27 123.1(9) . .
C26 C21 C27 122.2(9) . .
C23 C22 C21 123.4(9) . .
C23 C22 H22 118.3 . .
C21 C22 H22 118.3 . .
C22 C23 C24 120.4(8) . .
C22 C23 H23 119.8 . .
C24 C23 H23 119.8 . .
C25 C24 C23 117.8(10) . .
C25 C24 H24 121.1 . .
C23 C24 H24 121.1 . .
C26 C25 C24 120.7(9) . .
C26 C25 H25 119.7 . .
C24 C25 H25 119.7 . .
C25 C26 C21 122.9(9) . .
C25 C26 H26 118.6 . .
C21 C26 H26 118.6 . .
C21 C27 H27A 109.5 . .
C21 C27 H27B 109.5 . .
H27A C27 H27B 109.5 . .
C21 C27 H27C 109.5 . .
H27A C27 H27C 109.5 . .
H27B C27 H27C 109.5 . .
C115 C111 C112 107.7(4) . .
C115 C111 Se1 126.1(3) . .
C112 C111 Se1 126.2(3) . .
C115 C111 Fe1 69.3(3) . .
C112 C111 Fe1 69.8(3) . .
Se1 C111 Fe1 124.2(2) . .
C113 C112 C111 107.7(4) . .
C113 C112 Fe1 69.6(3) . .
C111 C112 Fe1 69.3(3) . .
C113 C112 H112 126.1 . .
C111 C112 H112 126.1 . .
Fe1 C112 H112 126.6 . .
C112 C113 C114 107.9(4) . .
C112 C113 Fe1 69.8(3) . .
C114 C113 Fe1 69.3(3) . .
C112 C113 H113 126.1 . .
C114 C113 H113 126.1 . .
Fe1 C113 H113 126.5 . .
C115 C114 C113 108.2(4) . .
C115 C114 Fe1 69.6(3) . .
C113 C114 Fe1 69.9(3) . .
C115 C114 H114 125.9 . .
C113 C114 H114 125.9 . .
Fe1 C114 H114 126.2 . .
C114 C115 C111 108.5(4) . .
C114 C115 Fe1 69.9(3) . .
C111 C115 Fe1 69.9(3) . .
C114 C115 H115 125.7 . .
C111 C115 H115 125.7 . .
Fe1 C115 H115 126.0 . .
C125 C121 C122 107.2(4) . .
C125 C121 Se2 125.2(3) . .
C122 C121 Se2 127.6(3) . .
C125 C121 Fe1 69.1(2) . .
C122 C121 Fe1 69.4(3) . .
Se2 C121 Fe1 124.3(2) . .
C123 C122 C121 108.4(4) . .
C123 C122 Fe1 69.6(3) . .
C121 C122 Fe1 69.7(3) . .
C123 C122 H122 125.8 . .
C121 C122 H122 125.8 . .
Fe1 C122 H122 126.4 . .
C122 C123 C124 108.0(4) . .
C122 C123 Fe1 69.8(3) . .
C124 C123 Fe1 69.8(3) . .
C122 C123 H123 126.0 . .
C124 C123 H123 126.0 . .
Fe1 C123 H123 125.9 . .
C125 C124 C123 108.3(4) . .
C125 C124 Fe1 69.4(3) . .
C123 C124 Fe1 69.5(3) . .
C125 C124 H124 125.8 . .
C123 C124 H124 125.8 . .
Fe1 C124 H124 126.8 . .
C124 C125 C121 108.2(4) . .
C124 C125 Fe1 70.0(3) . .
C121 C125 Fe1 69.9(3) . .
C124 C125 H125 125.9 . .
C121 C125 H125 125.9 . .
Fe1 C125 H125 125.7 . .
C212 C211 C215 107.7(4) . .
C212 C211 Se3 126.2(3) . .
C215 C211 Se3 125.9(3) . .
C212 C211 Fe2 69.9(3) . .
C215 C211 Fe2 69.8(2) . .
Se3 C211 Fe2 122.9(2) . .
C213 C212 C211 107.4(4) . .
C213 C212 Fe2 70.0(3) . .
C211 C212 Fe2 69.2(2) . .
C213 C212 H212 126.3 . .
C211 C212 H212 126.3 . .
Fe2 C212 H212 126.1 . .
C214 C213 C212 108.5(4) . .
C214 C213 Fe2 69.5(3) . .
C212 C213 Fe2 69.4(3) . .
C214 C213 H213 125.7 . .
C212 C213 H213 125.7 . .
Fe2 C213 H213 126.9 . .
C213 C214 C215 108.4(4) . .
C213 C214 Fe2 70.3(3) . .
C215 C214 Fe2 69.7(3) . .
C213 C214 H214 125.8 . .
C215 C214 H214 125.8 . .
Fe2 C214 H214 125.8 . .
C214 C215 C211 107.9(4) . .
C214 C215 Fe2 69.8(3) . .
C211 C215 Fe2 69.2(2) . .
C214 C215 H215 126.0 . .
C211 C215 H215 126.0 . .
Fe2 C215 H215 126.5 . .
C222 C221 C225 107.3(4) . .
C222 C221 Se4 125.9(4) . .
C225 C221 Se4 126.7(4) . .
C222 C221 Fe2 69.1(3) . .
C225 C221 Fe2 69.8(3) . .
Se4 C221 Fe2 123.1(2) . .
C223 C222 C221 107.9(5) . .
C223 C222 Fe2 69.8(3) . .
C221 C222 Fe2 69.9(3) . .
C223 C222 H222 126.0 . .
C221 C222 H222 126.0 . .
Fe2 C222 H222 125.8 . .
C224 C223 C222 108.6(5) . .
C224 C223 Fe2 70.0(3) . .
C222 C223 Fe2 69.3(3) . .
C224 C223 H223 125.7 . .
C222 C223 H223 125.7 . .
Fe2 C223 H223 126.5 . .
C223 C224 C225 107.4(5) . .
C223 C224 Fe2 69.4(3) . .
C225 C224 Fe2 69.8(3) . .
C223 C224 H224 126.3 . .
C225 C224 H224 126.3 . .
Fe2 C224 H224 126.2 . .
C224 C225 C221 108.7(5) . .
C224 C225 Fe2 69.7(3) . .
C221 C225 Fe2 69.4(3) . .
C224 C225 H225 125.6 . .
C221 C225 H225 125.6 . .
Fe2 C225 H225 126.8 . .
C312 C311 C315 107.8(5) . .
C312 C311 Ti1 73.5(3) . .
C315 C311 Ti1 72.1(3) . .
C311 C312 C313 108.0(4) . .
C311 C312 Ti1 72.3(3) . .
C313 C312 Ti1 73.6(3) . .
C311 C312 H312 126.0 . .
C313 C312 H312 126.0 . .
Ti1 C312 H312 119.9 . .
C314 C313 C312 108.2(5) . .
C314 C313 Ti1 73.2(3) . .
C312 C313 Ti1 72.2(3) . .
C314 C313 H313 125.9 . .
C312 C313 H313 125.9 . .
Ti1 C313 H313 120.5 . .
C313 C314 C315 108.4(5) . .
C313 C314 Ti1 73.2(3) . .
C315 C314 Ti1 71.0(3) . .
C313 C314 H314 125.8 . .
C315 C314 H314 125.8 . .
Ti1 C314 H314 121.7 . .
C314 C315 C311 107.5(4) . .
C314 C315 Ti1 74.7(3) . .
C311 C315 Ti1 73.1(3) . .
C314 C315 H315 126.2 . .
C311 C315 H315 126.2 . .
Ti1 C315 H315 118.0 . .
C322 C321 C325 107.2(5) . .
C322 C321 Ti1 71.7(3) . .
C325 C321 Ti1 73.7(3) . .
C323 C322 C321 108.6(5) . .
C323 C322 Ti1 74.6(3) . .
C321 C322 Ti1 73.6(3) . .
C323 C322 H322 125.7 . .
C321 C322 H322 125.7 . .
Ti1 C322 H322 118.0 . .
C324 C323 C322 108.0(5) . .
C324 C323 Ti1 73.7(3) . .
C322 C323 Ti1 70.9(3) . .
C324 C323 H323 126.0 . .
C322 C323 H323 126.0 . .
Ti1 C323 H323 121.2 . .
C323 C324 C325 108.1(4) . .
C323 C324 Ti1 72.5(3) . .
C325 C324 Ti1 72.3(3) . .
C323 C324 H324 126.0 . .
C325 C324 H324 126.0 . .
Ti1 C324 H324 121.0 . .
C321 C325 C324 108.0(5) . .
C321 C325 Ti1 71.8(3) . .
C324 C325 Ti1 73.4(3) . .
C321 C325 H325 126.0 . .
C324 C325 H325 126.0 . .
Ti1 C325 H325 120.5 . .
C415 C411 C412 108.0(5) . .
C415 C411 Ti2 72.9(3) . .
C412 C411 Ti2 72.9(3) . .
C415 C411 H411 126.0 . .
C412 C411 H411 126.0 . .
Ti2 C411 H411 120.0 . .
C413 C412 C411 108.9(5) . .
C413 C412 Ti2 72.2(3) . .
C411 C412 Ti2 73.2(3) . .
C413 C412 H412 125.5 . .
C411 C412 H412 125.5 . .
Ti2 C412 H412 120.7 . .
C412 C413 C414 107.4(5) . .
C412 C413 Ti2 73.9(3) . .
C414 C413 Ti2 72.0(3) . .
C412 C413 H413 126.3 . .
C414 C413 H413 126.3 . .
Ti2 C413 H413 119.7 . .
C413 C414 C415 107.8(5) . .
C413 C414 Ti2 73.3(3) . .
C415 C414 Ti2 74.3(3) . .
C413 C414 H414 126.1 . .
C415 C414 H414 126.1 . .
Ti2 C414 H414 118.3 . .
C411 C415 C414 107.8(5) . .
C411 C415 Ti2 73.2(3) . .
C414 C415 Ti2 71.2(3) . .
C411 C415 H415 126.1 . .
C414 C415 H415 126.1 . .
Ti2 C415 H415 121.2 . .
C425 C421 C422 107.1(5) . .
C425 C421 Ti2 74.0(3) . .
C422 C421 Ti2 72.6(3) . .
C425 C421 H421 126.5 . .
C422 C421 H421 126.5 . .
Ti2 C421 H421 118.9 . .
C423 C422 C421 108.9(5) . .
C423 C422 Ti2 73.9(3) . .
C421 C422 Ti2 72.6(3) . .
C423 C422 H422 125.5 . .
C421 C422 H422 125.5 . .
Ti2 C422 H422 119.7 . .
C422 C423 C424 107.5(5) . .
C422 C423 Ti2 71.8(3) . .
C424 C423 Ti2 73.2(3) . .
C422 C423 H423 126.3 . .
C424 C423 H423 126.3 . .
Ti2 C423 H423 120.6 . .
C425 C424 C423 107.6(5) . .
C425 C424 Ti2 72.6(3) . .
C423 C424 Ti2 72.4(3) . .
C425 C424 H424 126.2 . .
C423 C424 H424 126.2 . .
Ti2 C424 H424 120.6 . .
C421 C425 C424 108.9(5) . .
C421 C425 Ti2 71.7(3) . .
C424 C425 Ti2 73.3(3) . .
C421 C425 H425 125.6 . .
C424 C425 H425 125.6 . .
Ti2 C425 H425 121.2 . .
C322 Ti1 C315 97.47(19) . .
C322 Ti1 C311 80.11(19) . .
C315 Ti1 C311 34.83(17) . .
C322 Ti1 C321 34.72(19) . .
C315 Ti1 C321 78.99(19) . .
C311 Ti1 C321 81.04(18) . .
C322 Ti1 C312 100.42(19) . .
C315 Ti1 C312 57.31(17) . .
C311 Ti1 C312 34.22(17) . .
C321 Ti1 C312 113.32(18) . .
C322 Ti1 C323 34.51(18) . .
C315 Ti1 C323 131.70(19) . .
C311 Ti1 C323 111.68(19) . .
C321 Ti1 C323 57.34(19) . .
C312 Ti1 C323 119.77(18) . .
C322 Ti1 C325 57.19(18) . .
C315 Ti1 C325 98.90(18) . .
C311 Ti1 C325 113.27(18) . .
C321 Ti1 C325 34.46(17) . .
C312 Ti1 C325 147.11(18) . .
C323 Ti1 C325 56.73(18) . .
C322 Ti1 C313 133.95(18) . .
C315 Ti1 C313 56.89(17) . .
C311 Ti1 C313 56.80(18) . .
C321 Ti1 C313 134.45(18) . .
C312 Ti1 C313 34.19(18) . .
C323 Ti1 C313 150.08(18) . .
C325 Ti1 C313 151.43(18) . .
C322 Ti1 C314 131.58(18) . .
C315 Ti1 C314 34.30(18) . .
C311 Ti1 C314 56.88(18) . .
C321 Ti1 C314 110.27(19) . .
C312 Ti1 C314 56.49(18) . .
C323 Ti1 C314 165.99(18) . .
C325 Ti1 C314 117.80(18) . .
C313 Ti1 C314 33.64(17) . .
C322 Ti1 C324 56.92(17) . .
C315 Ti1 C324 132.65(18) . .
C311 Ti1 C324 135.34(18) . .
C321 Ti1 C324 57.18(17) . .
C312 Ti1 C324 153.52(18) . .
C323 Ti1 C324 33.77(17) . .
C325 Ti1 C324 34.26(18) . .
C313 Ti1 C324 167.78(17) . .
C314 Ti1 C324 148.04(18) . .
C322 Ti1 Se3 130.80(13) . .
C315 Ti1 Se3 102.71(13) . .
C311 Ti1 Se3 135.87(14) . .
C321 Ti1 Se3 107.14(13) . .
C312 Ti1 Se3 128.25(14) . .
C323 Ti1 Se3 108.68(13) . .
C325 Ti1 Se3 75.50(13) . .
C313 Ti1 Se3 94.08(13) . .
C314 Ti1 Se3 80.31(12) . .
C324 Ti1 Se3 76.84(12) . .
C322 Ti1 Se1 101.80(14) . .
C315 Ti1 Se1 131.01(13) . .
C311 Ti1 Se1 105.94(13) . .
C321 Ti1 Se1 135.37(15) . .
C312 Ti1 Se1 75.01(12) . .
C323 Ti1 Se1 79.99(13) . .
C325 Ti1 Se1 129.35(13) . .
C313 Ti1 Se1 77.85(12) . .
C314 Ti1 Se1 110.00(13) . .
C324 Ti1 Se1 95.10(13) . .
Se3 Ti1 Se1 97.80(4) . .
C414 Ti2 C422 79.21(19) . .
C414 Ti2 C421 94.1(2) . .
C422 Ti2 C421 34.74(18) . .
C414 Ti2 C413 34.7(2) . .
C422 Ti2 C413 84.4(2) . .
C421 Ti2 C413 79.2(2) . .
C414 Ti2 C423 101.52(19) . .
C422 Ti2 C423 34.29(18) . .
C421 Ti2 C423 57.57(19) . .
C413 Ti2 C423 117.40(19) . .
C414 Ti2 C412 56.81(19) . .
C422 Ti2 C412 117.3(2) . .
C421 Ti2 C412 101.9(2) . .
C413 Ti2 C412 33.96(19) . .
C423 Ti2 C412 151.19(19) . .
C414 Ti2 C415 34.55(19) . .
C422 Ti2 C415 109.0(2) . .
C421 Ti2 C415 128.7(2) . .
C413 Ti2 C415 57.2(2) . .
C423 Ti2 C415 118.0(2) . .
C412 Ti2 C415 56.3(2) . .
C414 Ti2 C425 128.5(2) . .
C422 Ti2 C425 56.85(18) . .
C421 Ti2 C425 34.3(2) . .
C413 Ti2 C425 109.0(2) . .
C423 Ti2 C425 56.88(19) . .
C412 Ti2 C425 119.0(2) . .
C415 Ti2 C425 163.0(2) . .
C414 Ti2 C411 56.97(19) . .
C422 Ti2 C411 135.78(19) . .
C421 Ti2 C411 134.5(2) . .
C413 Ti2 C411 56.8(2) . .
C423 Ti2 C411 151.7(2) . .
C412 Ti2 C411 33.9(2) . .
C415 Ti2 C411 33.9(2) . .
C425 Ti2 C411 150.0(2) . .
C414 Ti2 C424 134.56(18) . .
C422 Ti2 C424 57.00(18) . .
C421 Ti2 C424 57.3(2) . .
C413 Ti2 C424 136.1(2) . .
C423 Ti2 C424 34.41(18) . .
C412 Ti2 C424 152.9(2) . .
C415 Ti2 C424 149.5(2) . .
C425 Ti2 C424 34.1(2) . .
C411 Ti2 C424 166.60(18) . .
C414 Ti2 Se2 103.60(15) . .
C422 Ti2 Se2 104.17(13) . .
C421 Ti2 Se2 130.71(15) . .
C413 Ti2 Se2 136.05(15) . .
C423 Ti2 Se2 73.83(13) . .
C412 Ti2 Se2 126.36(16) . .
C415 Ti2 Se2 79.67(14) . .
C425 Ti2 Se2 111.61(16) . .
C411 Ti2 Se2 92.52(15) . .
C424 Ti2 Se2 78.49(14) . .
C414 Ti2 Se4 130.34(14) . .
C422 Ti2 Se4 135.76(13) . .
C421 Ti2 Se4 103.14(14) . .
C413 Ti2 Se4 103.59(14) . .
C423 Ti2 Se4 127.12(14) . .
C412 Ti2 Se4 74.07(14) . .
C415 Ti2 Se4 111.70(15) . .
C425 Ti2 Se4 79.82(13) . .
C411 Ti2 Se4 78.81(14) . .
C424 Ti2 Se4 92.76(13) . .
Se2 Ti2 Se4 99.40(4) . .
C125 Fe1 C123 68.58(19) . .
C125 Fe1 C115 150.17(18) . .
C123 Fe1 C115 108.2(2) . .
C125 Fe1 C122 68.65(19) . .
C123 Fe1 C122 40.5(2) . .
C115 Fe1 C122 129.24(19) . .
C125 Fe1 C124 40.55(18) . .
C123 Fe1 C124 40.6(2) . .
C115 Fe1 C124 117.43(19) . .
C122 Fe1 C124 68.20(19) . .
C125 Fe1 C114 167.99(19) . .
C123 Fe1 C114 117.4(2) . .
C115 Fe1 C114 40.49(19) . .
C122 Fe1 C114 108.55(19) . .
C124 Fe1 C114 150.5(2) . .
C125 Fe1 C121 40.97(17) . .
C123 Fe1 C121 68.68(19) . .
C115 Fe1 C121 167.77(18) . .
C122 Fe1 C121 40.91(18) . .
C124 Fe1 C121 68.49(18) . .
C114 Fe1 C121 129.42(19) . .
C125 Fe1 C111 116.82(18) . .
C123 Fe1 C111 128.95(19) . .
C115 Fe1 C111 40.77(18) . .
C122 Fe1 C111 167.45(19) . .
C124 Fe1 C111 107.97(18) . .
C114 Fe1 C111 68.49(18) . .
C121 Fe1 C111 150.24(18) . .
C125 Fe1 C113 129.13(19) . .
C123 Fe1 C113 150.7(2) . .
C115 Fe1 C113 68.5(2) . .
C122 Fe1 C113 117.67(19) . .
C124 Fe1 C113 167.5(2) . .
C114 Fe1 C113 40.8(2) . .
C121 Fe1 C113 108.06(18) . .
C111 Fe1 C113 68.66(18) . .
C125 Fe1 C112 107.78(19) . .
C123 Fe1 C112 167.6(2) . .
C115 Fe1 C112 68.65(19) . .
C122 Fe1 C112 150.58(19) . .
C124 Fe1 C112 129.07(19) . .
C114 Fe1 C112 68.6(2) . .
C121 Fe1 C112 116.96(18) . .
C111 Fe1 C112 40.98(18) . .
C113 Fe1 C112 40.67(19) . .
C222 Fe2 C223 40.8(2) . .
C222 Fe2 C211 115.83(19) . .
C223 Fe2 C211 107.1(2) . .
C222 Fe2 C221 40.94(19) . .
C223 Fe2 C221 68.6(2) . .
C211 Fe2 C221 149.55(19) . .
C222 Fe2 C224 68.8(2) . .
C223 Fe2 C224 40.6(2) . .
C211 Fe2 C224 128.5(2) . .
C221 Fe2 C224 68.8(2) . .
C222 Fe2 C225 68.5(2) . .
C223 Fe2 C225 68.0(2) . .
C211 Fe2 C225 167.6(2) . .
C221 Fe2 C225 40.8(2) . .
C224 Fe2 C225 40.5(2) . .
C222 Fe2 C215 107.2(2) . .
C223 Fe2 C215 128.5(2) . .
C211 Fe2 C215 40.99(17) . .
C221 Fe2 C215 116.82(19) . .
C224 Fe2 C215 167.0(2) . .
C225 Fe2 C215 150.9(2) . .
C222 Fe2 C214 129.0(2) . .
C223 Fe2 C214 167.1(2) . .
C211 Fe2 C214 68.56(18) . .
C221 Fe2 C214 108.6(2) . .
C224 Fe2 C214 151.4(2) . .
C225 Fe2 C214 118.7(2) . .
C215 Fe2 C214 40.46(18) . .
C222 Fe2 C212 149.5(2) . .
C223 Fe2 C212 116.8(2) . .
C211 Fe2 C212 40.97(18) . .
C221 Fe2 C212 168.46(19) . .
C224 Fe2 C212 108.1(2) . .
C225 Fe2 C212 129.9(2) . .
C215 Fe2 C212 68.69(19) . .
C214 Fe2 C212 68.4(2) . .
C222 Fe2 C213 167.8(2) . .
C223 Fe2 C213 150.9(2) . .
C211 Fe2 C213 68.38(18) . .
C221 Fe2 C213 130.1(2) . .
C224 Fe2 C213 118.5(2) . .
C225 Fe2 C213 110.0(2) . .
C215 Fe2 C213 67.9(2) . .
C214 Fe2 C213 40.2(2) . .
C212 Fe2 C213 40.6(2) . .
C111 Se1 Ti1 108.32(14) . .
C121 Se2 Ti2 107.34(14) . .
C211 Se3 Ti1 107.94(13) . .
C221 Se4 Ti2 107.75(14) . .
C34 C31 C33 124.6(15) . 2_556
C34 C31 C32 116.1(12) . .
C33 C31 C32 119.3(11) 2_556 .
C34 C31 H31 2(2) . .
C33 C31 H31 123(2) 2_556 .
C32 C31 H31 117.8(14) . .
C33 C32 C31 122.9(8) . .
C33 C32 H32 118.5 . .
C31 C32 H32 118.5 . .
C32 C33 C31 117.8(12) . 2_556
C32 C33 H33 121.1 . .
C31 C33 H33 121.1 2_556 .
C31 C34 H31 7(9) . .
C31 C34 H4A 109.5 . .
H31 C34 H4A 113.8 . .
C31 C34 H4B 109.5 . .
H31 C34 H4B 102.4 . .
H4A C34 H4B 109.5 . .
C31 C34 H4C 109.5 . .
H31 C34 H4C 112.0 . .
H4A C34 H4C 109.5 . .
H4B C34 H4C 109.5 . .

loop_
_geom_bond_atom_site_label_1
_geom_bond_atom_site_label_2
_geom_bond_distance
_geom_bond_site_symmetry_2
C11 C16 1.342(12) .
C11 C12 1.409(12) .
C11 C17 1.464(11) .
C12 C13 1.362(13) .
C12 H12 0.9500 .
C13 C14 1.368(15) .
C13 H13 0.9500 .
C14 C15 1.330(16) .
C14 H14 0.9500 .
C15 C16 1.405(15) .
C15 H15 0.9500 .
C16 H16 0.9500 .
C17 H17A 0.9800 .
C17 H17B 0.9800 .
C17 H17C 0.9800 .
C21 C22 1.375(11) .
C21 C26 1.395(12) .
C21 C27 1.451(15) .
C22 C23 1.367(12) .
C22 H22 0.9500 .
C23 C24 1.379(12) .
C23 H23 0.9500 .
C24 C25 1.374(12) .
C24 H24 0.9500 .
C25 C26 1.364(14) .
C25 H25 0.9500 .
C26 H26 0.9500 .
C27 H27A 0.9800 .
C27 H27B 0.9800 .
C27 H27C 0.9800 .
C111 C115 1.424(6) .
C111 C112 1.436(6) .
C111 Se1 1.907(4) .
C111 Fe1 2.048(5) .
C112 C113 1.427(7) .
C112 Fe1 2.055(5) .
C112 H112 0.9500 .
C113 C114 1.429(7) .
C113 Fe1 2.052(5) .
C113 H113 0.9500 .
C114 C115 1.413(7) .
C114 Fe1 2.044(5) .
C114 H114 0.9500 .
C115 Fe1 2.040(5) .
C115 H115 0.9500 .
C121 C125 1.428(6) .
C121 C122 1.429(6) .
C121 Se2 1.907(4) .
C121 Fe1 2.046(4) .
C122 C123 1.414(7) .
C122 Fe1 2.042(5) .
C122 H122 0.9500 .
C123 C124 1.418(7) .
C123 Fe1 2.039(5) .
C123 H123 0.9500 .
C124 C125 1.413(6) .
C124 Fe1 2.044(5) .
C124 H124 0.9500 .
C125 Fe1 2.035(5) .
C125 H125 0.9500 .
C211 C212 1.435(6) .
C211 C215 1.435(6) .
C211 Se3 1.902(4) .
C211 Fe2 2.045(4) .
C212 C213 1.429(7) .
C212 Fe2 2.054(5) .
C212 H212 0.9500 .
C213 C214 1.415(7) .
C213 Fe2 2.063(5) .
C213 H213 0.9500 .
C214 C215 1.420(7) .
C214 Fe2 2.053(5) .
C214 H214 0.9500 .
C215 Fe2 2.052(4) .
C215 H215 0.9500 .
C221 C222 1.429(7) .
C221 C225 1.429(7) .
C221 Se4 1.904(5) .
C221 Fe2 2.048(4) .
C222 C223 1.424(7) .
C222 Fe2 2.037(5) .
C222 H222 0.9500 .
C223 C224 1.422(9) .
C223 Fe2 2.044(5) .
C223 H223 0.9500 .
C224 C225 1.421(8) .
C224 Fe2 2.053(5) .
C224 H224 0.9500 .
C225 Fe2 2.053(5) .
C225 H225 0.9500 .
C311 C312 1.400(7) .
C311 C315 1.416(7) .
C311 Ti1 2.372(4) .
C312 C313 1.409(7) .
C312 Ti1 2.387(5) .
C312 H312 0.9500 .
C313 C314 1.392(7) .
C313 Ti1 2.405(5) .
C313 H313 0.9500 .
C314 C315 1.405(7) .
C314 Ti1 2.406(5) .
C314 H314 0.9500 .
C315 Ti1 2.358(5) .
C315 H315 0.9500 .
C321 C322 1.409(8) .
C321 C325 1.413(7) .
C321 Ti1 2.373(5) .
C322 C323 1.409(7) .
C322 Ti1 2.349(5) .
C322 H322 0.9500 .
C323 C324 1.397(7) .
C323 Ti1 2.398(5) .
C323 H323 0.9500 .
C324 C325 1.417(7) .
C324 Ti1 2.413(5) .
C324 H324 0.9500 .
C325 Ti1 2.398(5) .
C325 H325 0.9500 .
C411 C415 1.394(8) .
C411 C412 1.396(8) .
C411 Ti2 2.396(5) .
C411 H411 0.9500 .
C412 C413 1.391(8) .
C412 Ti2 2.392(5) .
C412 H412 0.9500 .
C413 C414 1.410(8) .
C413 Ti2 2.370(5) .
C413 H413 0.9500 .
C414 C415 1.410(8) .
C414 Ti2 2.353(5) .
C414 H414 0.9500 .
C415 Ti2 2.393(5) .
C415 H415 0.9500 .
C421 C425 1.404(8) .
C421 C422 1.411(7) .
C421 Ti2 2.363(5) .
C421 H421 0.9500 .
C422 C423 1.402(7) .
C422 Ti2 2.363(5) .
C422 H422 0.9500 .
C423 C424 1.418(7) .
C423 Ti2 2.391(5) .
C423 H423 0.9500 .
C424 C425 1.406(8) .
C424 Ti2 2.402(5) .
C424 H424 0.9500 .
C425 Ti2 2.393(5) .
C425 H425 0.9500 .
Ti1 Se3 2.5243(12) .
Ti1 Se1 2.5471(11) .
Ti2 Se2 2.5412(11) .
Ti2 Se4 2.5517(10) .
C31 C34 1.21(2) .
C31 C33 1.395(10) 2_556
C31 C32 1.409(15) .
C31 H31 0.9500(11) .
C32 C33 1.360(15) .
C32 H32 0.9500 .
C33 H33 0.9500 .
C34 H31 0.26(2) .
C34 H4A 0.9800 .
C34 H4B 0.9800 .
C34 H4C 0.9800 .

loop_
_geom_torsion_atom_site_label_1
_geom_torsion_atom_site_label_2
_geom_torsion_atom_site_label_3
_geom_torsion_atom_site_label_4
_geom_torsion
_geom_torsion_site_symmetry_1
_geom_torsion_site_symmetry_4
C16 C11 C12 C13 0.6(11) . .
C17 C11 C12 C13 179.9(7) . .
C11 C12 C13 C14 1.6(12) . .
C12 C13 C14 C15 -2.3(15) . .
C13 C14 C15 C16 0.9(16) . .
C12 C11 C16 C15 -2.0(12) . .
C17 C11 C16 C15 178.7(9) . .
C14 C15 C16 C11 1.3(16) . .
C26 C21 C22 C23 -2.2(14) . .
C27 C21 C22 C23 177.9(11) . .
C21 C22 C23 C24 -1.6(13) . .
C22 C23 C24 C25 3.3(12) . .
C23 C24 C25 C26 -1.1(15) . .
C24 C25 C26 C21 -3.0(19) . .
C22 C21 C26 C25 4.5(17) . .
C27 C21 C26 C25 -175.5(13) . .
C115 C111 C112 C113 0.0(5) . .
Se1 C111 C112 C113 177.3(3) . .
Fe1 C111 C112 C113 59.1(3) . .
C115 C111 C112 Fe1 -59.2(3) . .
Se1 C111 C112 Fe1 118.1(4) . .
C111 C112 C113 C114 0.1(5) . .
Fe1 C112 C113 C114 59.0(3) . .
C111 C112 C113 Fe1 -58.9(3) . .
C112 C113 C114 C115 -0.1(6) . .
Fe1 C113 C114 C115 59.2(3) . .
C112 C113 C114 Fe1 -59.3(3) . .
C113 C114 C115 C111 0.1(6) . .
Fe1 C114 C115 C111 59.5(3) . .
C113 C114 C115 Fe1 -59.4(3) . .
C112 C111 C115 C114 0.0(5) . .
Se1 C111 C115 C114 -177.3(3) . .
Fe1 C111 C115 C114 -59.5(3) . .
C112 C111 C115 Fe1 59.5(3) . .
Se1 C111 C115 Fe1 -117.9(4) . .
C125 C121 C122 C123 -0.1(5) . .
Se2 C121 C122 C123 -177.1(3) . .
Fe1 C121 C122 C123 -59.1(3) . .
C125 C121 C122 Fe1 59.0(3) . .
Se2 C121 C122 Fe1 -118.0(4) . .
C121 C122 C123 C124 -0.5(6) . .
Fe1 C122 C123 C124 -59.7(3) . .
C121 C122 C123 Fe1 59.1(3) . .
C122 C123 C124 C125 1.0(6) . .
Fe1 C123 C124 C125 -58.7(3) . .
C122 C123 C124 Fe1 59.7(3) . .
C123 C124 C125 C121 -1.0(5) . .
Fe1 C124 C125 C121 -59.8(3) . .
C123 C124 C125 Fe1 58.8(3) . .
C122 C121 C125 C124 0.7(5) . .
Se2 C121 C125 C124 177.8(3) . .
Fe1 C121 C125 C124 59.9(3) . .
C122 C121 C125 Fe1 -59.2(3) . .
Se2 C121 C125 Fe1 118.0(3) . .
C215 C211 C212 C213 -0.1(5) . .
Se3 C211 C212 C213 -176.5(3) . .
Fe2 C211 C212 C213 -59.8(3) . .
C215 C211 C212 Fe2 59.8(3) . .
Se3 C211 C212 Fe2 -116.7(3) . .
C211 C212 C213 C214 0.6(5) . .
Fe2 C212 C213 C214 -58.7(3) . .
C211 C212 C213 Fe2 59.3(3) . .
C212 C213 C214 C215 -1.0(5) . .
Fe2 C213 C214 C215 -59.5(3) . .
C212 C213 C214 Fe2 58.6(3) . .
C213 C214 C215 C211 0.9(5) . .
Fe2 C214 C215 C211 -58.9(3) . .
C213 C214 C215 Fe2 59.9(3) . .
C212 C211 C215 C214 -0.5(5) . .
Se3 C211 C215 C214 175.9(3) . .
Fe2 C211 C215 C214 59.3(3) . .
C212 C211 C215 Fe2 -59.8(3) . .
Se3 C211 C215 Fe2 116.6(3) . .
C225 C221 C222 C223 0.1(5) . .
Se4 C221 C222 C223 176.2(3) . .
Fe2 C221 C222 C223 59.7(3) . .
C225 C221 C222 Fe2 -59.6(3) . .
Se4 C221 C222 Fe2 116.4(3) . .
C221 C222 C223 C224 -0.6(5) . .
Fe2 C222 C223 C224 59.2(4) . .
C221 C222 C223 Fe2 -59.8(3) . .
C222 C223 C224 C225 0.8(6) . .
Fe2 C223 C224 C225 59.6(4) . .
C222 C223 C224 Fe2 -58.8(3) . .
C223 C224 C225 C221 -0.8(6) . .
Fe2 C224 C225 C221 58.6(3) . .
C223 C224 C225 Fe2 -59.4(4) . .
C222 C221 C225 C224 0.4(5) . .
Se4 C221 C225 C224 -175.6(4) . .
Fe2 C221 C225 C224 -58.8(4) . .
C222 C221 C225 Fe2 59.2(3) . .
Se4 C221 C225 Fe2 -116.8(4) . .
C315 C311 C312 C313 1.1(5) . .
Ti1 C311 C312 C313 65.5(3) . .
C315 C311 C312 Ti1 -64.4(3) . .
C311 C312 C313 C314 0.3(5) . .
Ti1 C312 C313 C314 64.9(3) . .
C311 C312 C313 Ti1 -64.6(3) . .
C312 C313 C314 C315 -1.5(5) . .
Ti1 C313 C314 C315 62.7(3) . .
C312 C313 C314 Ti1 -64.2(3) . .
C313 C314 C315 C311 2.2(5) . .
Ti1 C314 C315 C311 66.3(3) . .
C313 C314 C315 Ti1 -64.0(3) . .
C312 C311 C315 C314 -2.0(5) . .
Ti1 C311 C315 C314 -67.3(3) . .
C312 C311 C315 Ti1 65.3(3) . .
C325 C321 C322 C323 -1.3(6) . .
Ti1 C321 C322 C323 -67.0(4) . .
C325 C321 C322 Ti1 65.7(4) . .
C321 C322 C323 C324 1.4(6) . .
Ti1 C322 C323 C324 -64.9(3) . .
C321 C322 C323 Ti1 66.3(4) . .
C322 C323 C324 C325 -1.0(5) . .
Ti1 C323 C324 C325 -64.0(3) . .
C322 C323 C324 Ti1 63.0(3) . .
C322 C321 C325 C324 0.6(6) . .
Ti1 C321 C325 C324 65.0(3) . .
C322 C321 C325 Ti1 -64.4(3) . .
C323 C324 C325 C321 0.2(6) . .
Ti1 C324 C325 C321 -63.9(3) . .
C323 C324 C325 Ti1 64.2(3) . .
C415 C411 C412 C413 1.1(6) . .
Ti2 C411 C412 C413 -63.8(4) . .
C415 C411 C412 Ti2 64.9(4) . .
C411 C412 C413 C414 -0.1(6) . .
Ti2 C412 C413 C414 -64.6(4) . .
C411 C412 C413 Ti2 64.5(4) . .
C412 C413 C414 C415 -0.9(6) . .
Ti2 C413 C414 C415 -66.8(4) . .
C412 C413 C414 Ti2 65.9(4) . .
C412 C411 C415 C414 -1.7(6) . .
Ti2 C411 C415 C414 63.2(4) . .
C412 C411 C415 Ti2 -64.9(4) . .
C413 C414 C415 C411 1.6(6) . .
Ti2 C414 C415 C411 -64.6(4) . .
C413 C414 C415 Ti2 66.2(4) . .
C425 C421 C422 C423 -1.0(6) . .
Ti2 C421 C422 C423 65.6(4) . .
C425 C421 C422 Ti2 -66.5(4) . .
C421 C422 C423 C424 0.3(6) . .
Ti2 C422 C423 C424 65.0(3) . .
C421 C422 C423 Ti2 -64.7(4) . .
C422 C423 C424 C425 0.5(6) . .
Ti2 C423 C424 C425 64.6(4) . .
C422 C423 C424 Ti2 -64.0(3) . .
C422 C421 C425 C424 1.3(6) . .
Ti2 C421 C425 C424 -64.3(4) . .
C422 C421 C425 Ti2 65.6(4) . .
C423 C424 C425 C421 -1.1(6) . .
Ti2 C424 C425 C421 63.3(4) . .
C423 C424 C425 Ti2 -64.4(3) . .
C34 C31 C32 C33 178.9(9) . .
C33 C31 C32 C33 1.6(12) 2_556 .
C31 C32 C33 C31 -1.6(12) . 2_556
